data_1517432
loop_
_publ_author_name
'Tominaga, Masahide'
'Yoneta, Tetsuro'
'Ohara, Kazuaki'
'Yamaguchi, Kentaro'
'Itoh, Tsutomu'
'Minamoto, Chihiro'
'Azumaya, Isao'

_publ_section_title
;
 Self-Assembly of a Tetrapodal Adamantane with Carbazole Branches into
 Hollow Spherical Aggregates in Organic Media.
;
_journal_issue 17
_journal_name_full 'Organic letters'
_journal_page_first 4622
_journal_paper_doi 10.1021/ol502116m
_journal_volume 16
_journal_year 2014
_chemical_formula_sum 'C43 H31 Cl6 N2'
_chemical_formula_weight 788.40
_chemical_name_systematic
; 
 ? 
;
_space_group_IT_number 114
_symmetry_cell_setting tetragonal
_symmetry_space_group_name_Hall 'P -4 2n'
_symmetry_space_group_name_H-M 'P -4 21 c'
_atom_sites_solution_hydrogens geom
_atom_sites_solution_primary direct
_atom_sites_solution_secondary difmap
_audit_creation_method SHELXL-97
_cell_angle_alpha 90.00
_cell_angle_beta 90.00
_cell_angle_gamma 90.00
_cell_formula_units_Z 4
_cell_length_a 22.782(3)
_cell_length_b 22.782(3)
_cell_length_c 7.3730(15)
_cell_measurement_reflns_used 150
_cell_measurement_temperature 100(2)
_cell_measurement_theta_max 20
_cell_measurement_theta_min 5
_cell_volume 3826.7(11)
_computing_cell_refinement HKL2000
_computing_data_collection 'SPring-8 BL38B1 beamline program'
_computing_data_reduction HKL2000
_computing_molecular_graphics 'Bruker XP'
_computing_publication_material 'Bruker SHELXTL'
_computing_structure_refinement 'SHELXL-97 (Sheldrick, 1997)'
_computing_structure_solution 'SHELXS-97 (Sheldrick, 1990)'
_diffrn_ambient_temperature 100(2)
_diffrn_measured_fraction_theta_full 0.931
_diffrn_measured_fraction_theta_max 0.931
_diffrn_measurement_device_type 'ADSC Q315 CCD area detector'
_diffrn_measurement_method omega_scan
_diffrn_radiation_monochromator 'Si 111'
_diffrn_radiation_source 'SPring-8 BL38B1 beamline'
_diffrn_radiation_type Synchrotron
_diffrn_radiation_wavelength 0.80000
_diffrn_reflns_av_R_equivalents 0.0601
_diffrn_reflns_av_sigmaI/netI 0.0382
_diffrn_reflns_limit_h_max 25
_diffrn_reflns_limit_h_min -25
_diffrn_reflns_limit_k_max 25
_diffrn_reflns_limit_k_min -25
_diffrn_reflns_limit_l_max 7
_diffrn_reflns_limit_l_min 0
_diffrn_reflns_number 9390
_diffrn_reflns_theta_full 26.39
_diffrn_reflns_theta_max 26.39
_diffrn_reflns_theta_min 3.27
_diffrn_standards_decay_% none
_exptl_absorpt_coefficient_mu 0.483
_exptl_absorpt_correction_T_max 0.9716
_exptl_absorpt_correction_T_min 0.9624
_exptl_absorpt_correction_type none
_exptl_crystal_colour colorless
_exptl_crystal_density_diffrn 1.368
_exptl_crystal_density_meas ?
_exptl_crystal_density_method 'not measured'
_exptl_crystal_description niddle
_exptl_crystal_F_000 1620
_exptl_crystal_size_max 0.08
_exptl_crystal_size_mid 0.06
_exptl_crystal_size_min 0.06
_refine_diff_density_max 0.194
_refine_diff_density_min -0.379
_refine_diff_density_rms 0.055
_refine_ls_abs_structure_details 'Flack H D (1983), Acta Cryst. A39, 876-881'
_refine_ls_abs_structure_Flack 0.70(18)
_refine_ls_extinction_method none
_refine_ls_goodness_of_fit_ref 1.059
_refine_ls_hydrogen_treatment mixed
_refine_ls_matrix_type full
_refine_ls_number_parameters 234
_refine_ls_number_reflns 2582
_refine_ls_number_restraints 0
_refine_ls_restrained_S_all 1.059
_refine_ls_R_factor_all 0.0806
_refine_ls_R_factor_gt 0.0773
_refine_ls_shift/su_max 0.000
_refine_ls_shift/su_mean 0.000
_refine_ls_structure_factor_coef Fsqd
_refine_ls_weighting_details 'calc w=1/[\s^2^(Fo^2^)+(0.1166P)^2^+5.2892P] where P=(Fo^2^+2Fc^2^)/3'
_refine_ls_weighting_scheme calc
_refine_ls_wR_factor_gt 0.2107
_refine_ls_wR_factor_ref 0.2146
_reflns_number_gt 2458
_reflns_number_total 2582
_reflns_threshold_expression >2sigma(I)
_cod_data_source_file ol502116m_si_002.cif
_cod_data_source_block p-421c
_cod_depositor_comments
;Adding full bibliography for 1517432--1517433.cif.

The following automatic conversions were performed:

'_exptl_crystal_density_meas' value 'not measured' was changed to '?'
- the value is perceived as not measured.

Automatic conversion script
Id: cif_fix_values 3008 2015-01-20 13:52:24Z robertas 
;
_cod_original_sg_symbol_H-M p-42(1)c
_cod_database_code 1517432

loop_
_symmetry_equiv_pos_as_xyz
'x, y, z'
'-x, -y, z'
'y, -x, -z'
'-y, x, -z'
'-x+1/2, y+1/2, -z+1/2'
'x+1/2, -y+1/2, -z+1/2'
'-y+1/2, -x+1/2, z+1/2'
'y+1/2, x+1/2, z+1/2'

loop_
_atom_site_label
_atom_site_type_symbol
_atom_site_fract_x
_atom_site_fract_y
_atom_site_fract_z
_atom_site_U_iso_or_equiv
_atom_site_adp_type
_atom_site_occupancy
_atom_site_symmetry_multiplicity
_atom_site_calc_flag
_atom_site_refinement_flags
C1 C 0.5735(4) 0.2136(3) 0.4053(19) 0.113(4) Uani 1 1 d .
H1A H 0.5466 0.1853 0.3433 0.136 Uiso 1 1 calc R
Cl1 Cl 0.53141(11) 0.26914(8) 0.4970(4) 0.0980(8) Uani 1 1 d .
Cl2 Cl 0.62255(12) 0.24339(13) 0.2375(5) 0.1272(13) Uani 1 1 d .
Cl3 Cl 0.61290(16) 0.17551(11) 0.5640(7) 0.175(2) Uani 1 1 d .
C1B C 0.9836(2) 0.0532(2) 0.8779(8) 0.0377(12) Uani 1 1 d .
C2B C 1.0000 0.0000 0.7571(10) 0.0410(15) Uani 1 2 d S
H2BA H 1.036(4) 0.009(5) 0.656(17) 0.049 Uiso 0.50 1 d P
C3B C 0.9310(2) 0.0361(2) 0.9983(8) 0.0397(11) Uani 1 1 d .
H3BA H 0.8972 0.0254 0.9206 0.048 Uiso 1 1 calc R
H3BB H 0.9194 0.0700 1.0740 0.048 Uiso 1 1 calc R
C1A C 0.9604(3) 0.3020(3) 0.4010(13) 0.073(2) Uani 1 1 d .
C2A C 1.0030(3) 0.3246(3) 0.5112(15) 0.085(2) Uani 1 1 d .
H2AA H 1.0186 0.3027 0.6098 0.102 Uiso 1 1 calc R
C3A C 1.0223(4) 0.3804(4) 0.473(2) 0.129(5) Uani 1 1 d .
H3AA H 1.0519 0.3980 0.5459 0.155 Uiso 1 1 calc R
C4A C 0.9972(7) 0.4123(4) 0.321(3) 0.148(7) Uani 1 1 d .
H4AA H 1.0109 0.4508 0.2946 0.177 Uiso 1 1 calc R
C5A C 0.9570(6) 0.3896(4) 0.223(2) 0.130(6) Uani 1 1 d .
H5AA H 0.9411 0.4124 0.1266 0.156 Uiso 1 1 calc R
C6A C 0.9354(4) 0.3333(3) 0.2501(13) 0.083(3) Uani 1 1 d .
C7A C 0.8896(3) 0.2437(3) 0.2723(9) 0.0578(16) Uani 1 1 d .
C8A C 0.8509(3) 0.2003(3) 0.2303(9) 0.0652(18) Uani 1 1 d .
H8AA H 0.8505 0.1645 0.2964 0.078 Uiso 1 1 calc R
C9A C 0.8121(4) 0.2097(5) 0.0882(12) 0.098(3) Uani 1 1 d .
H9AA H 0.7846 0.1797 0.0593 0.118 Uiso 1 1 calc R
C10A C 0.8115(6) 0.2603(6) -0.0122(14) 0.113(4) Uani 1 1 d .
H10A H 0.7841 0.2652 -0.1080 0.135 Uiso 1 1 calc R
C11A C 0.8507(6) 0.3033(6) 0.0271(13) 0.116(4) Uani 1 1 d .
H11A H 0.8507 0.3380 -0.0443 0.139 Uiso 1 1 calc R
C12A C 0.8925(4) 0.2982(3) 0.1732(11) 0.077(2) Uani 1 1 d .
N13A N 0.9320(2) 0.24716(19) 0.4071(8) 0.0520(12) Uani 1 1 d .
C14A C 0.9455(2) 0.2006(2) 0.5270(9) 0.0489(13) Uani 1 1 d .
C15A C 0.9976(2) 0.1704(2) 0.5101(8) 0.0472(12) Uani 1 1 d .
H15A H 1.0248 0.1810 0.4183 0.057 Uiso 1 1 calc R
C16A C 1.0101(2) 0.1245(2) 0.6273(8) 0.0463(13) Uani 1 1 d .
H16A H 1.0473 0.1057 0.6205 0.056 Uiso 1 1 calc R
C17A C 0.9688(2) 0.1051(2) 0.7562(8) 0.0386(11) Uani 1 1 d .
C18A C 0.9159(2) 0.1353(2) 0.7639(9) 0.0498(13) Uani 1 1 d .
H18A H 0.8866 0.1225 0.8468 0.060 Uiso 1 1 calc R
C19A C 0.9043(3) 0.1832(3) 0.6555(9) 0.0530(15) Uani 1 1 d .
H19A H 0.8685 0.2042 0.6684 0.064 Uiso 1 1 calc R

loop_
_atom_site_aniso_label
_atom_site_aniso_U_11
_atom_site_aniso_U_22
_atom_site_aniso_U_33
_atom_site_aniso_U_23
_atom_site_aniso_U_13
_atom_site_aniso_U_12
C1 0.113(7) 0.055(4) 0.172(11) 0.005(5) -0.075(8) -0.004(4)
Cl1 0.1284(17) 0.0579(10) 0.1077(17) -0.0003(11) -0.0290(15) 0.0126(10)
Cl2 0.1072(18) 0.126(2) 0.148(3) -0.066(2) -0.0566(19) 0.0326(15)
Cl3 0.161(3) 0.0769(14) 0.288(6) 0.040(2) -0.121(3) 0.0102(15)
C1B 0.033(2) 0.041(3) 0.040(3) -0.001(2) 0.000(2) 0.0001(19)
C2B 0.055(4) 0.030(3) 0.038(4) 0.000 0.000 0.011(3)
C3B 0.042(2) 0.042(2) 0.036(3) 0.000(2) -0.001(2) 0.0011(19)
C1A 0.073(4) 0.044(3) 0.103(6) 0.013(4) 0.033(4) 0.014(3)
C2A 0.061(4) 0.062(4) 0.133(7) -0.011(5) 0.023(5) -0.008(3)
C3A 0.089(6) 0.055(5) 0.242(16) -0.047(8) 0.082(8) -0.021(4)
C4A 0.154(11) 0.028(4) 0.261(19) 0.006(7) 0.126(12) 0.003(5)
C5A 0.153(10) 0.041(5) 0.196(14) 0.037(6) 0.122(10) 0.032(5)
C6A 0.088(5) 0.058(4) 0.103(6) 0.023(4) 0.046(5) 0.024(4)
C7A 0.073(4) 0.061(3) 0.040(4) 0.002(3) 0.005(3) 0.018(3)
C8A 0.075(4) 0.074(4) 0.046(4) -0.010(3) -0.011(3) 0.031(3)
C9A 0.094(6) 0.127(7) 0.074(6) -0.024(5) -0.024(5) 0.046(5)
C10A 0.128(8) 0.145(9) 0.066(6) -0.014(7) -0.028(6) 0.079(8)
C11A 0.149(9) 0.142(9) 0.057(6) 0.032(6) 0.020(6) 0.101(8)
C12A 0.111(6) 0.066(4) 0.054(4) 0.024(3) 0.023(4) 0.045(5)
N13A 0.056(3) 0.037(2) 0.063(3) 0.004(2) 0.005(2) 0.0050(19)
C14A 0.055(3) 0.037(3) 0.055(4) 0.010(2) 0.004(3) 0.003(2)
C15A 0.049(3) 0.046(3) 0.047(3) 0.011(3) 0.009(3) 0.002(2)
C16A 0.044(3) 0.040(3) 0.055(4) 0.005(2) 0.001(2) 0.004(2)
C17A 0.046(3) 0.037(2) 0.033(3) -0.003(2) -0.003(2) 0.0018(19)
C18A 0.049(3) 0.050(3) 0.050(4) 0.008(3) 0.005(3) 0.007(2)
C19A 0.053(3) 0.055(3) 0.051(4) 0.003(3) -0.001(3) 0.016(3)

loop_
_atom_type_symbol
_atom_type_description
_atom_type_scat_dispersion_real
_atom_type_scat_dispersion_imag
_atom_type_scat_source
C C 0.0033 0.0016 'International Tables Vol C Tables 4.2.6.8 and 6.1.1.4'
H H 0.0000 0.0000 'International Tables Vol C Tables 4.2.6.8 and 6.1.1.4'
N N 0.0061 0.0033 'International Tables Vol C Tables 4.2.6.8 and 6.1.1.4'
Cl Cl 0.1484 0.1585 'International Tables Vol C Tables 4.2.6.8 and 6.1.1.4'

loop_
_geom_angle_atom_site_label_1
_geom_angle_atom_site_label_2
_geom_angle_atom_site_label_3
_geom_angle
_geom_angle_site_symmetry_1
_geom_angle_site_symmetry_3
Cl3 C1 Cl1 113.3(8) . .
Cl3 C1 Cl2 109.6(6) . .
Cl1 C1 Cl2 109.7(5) . .
C17A C1B C3B 111.2(4) . .
C17A C1B C3B 109.7(4) . 3_667
C3B C1B C3B 108.7(4) . 3_667
C17A C1B C2B 108.8(5) . .
C3B C1B C2B 108.7(4) . .
C3B C1B C2B 109.7(4) 3_667 .
C1B C2B C1B 109.8(6) . 2_755
C1B C3B C1B 110.6(5) . 4_647
C2A C1A N13A 129.9(7) . .
C2A C1A C6A 123.6(7) . .
N13A C1A C6A 106.5(8) . .
C1A C2A C3A 117.1(11) . .
C4A C3A C2A 119.5(12) . .
C3A C4A C5A 121.2(9) . .
C4A C5A C6A 123.0(14) . .
C12A C6A C1A 108.0(6) . .
C12A C6A C5A 136.4(11) . .
C1A C6A C5A 115.5(11) . .
N13A C7A C8A 130.9(6) . .
N13A C7A C12A 106.3(6) . .
C8A C7A C12A 122.8(7) . .
C7A C8A C9A 118.1(8) . .
C8A C9A C10A 122.9(10) . .
C11A C10A C9A 119.1(9) . .
C12A C11A C10A 122.5(9) . .
C6A C12A C11A 136.6(9) . .
C6A C12A C7A 108.8(7) . .
C11A C12A C7A 114.6(10) . .
C7A N13A C1A 110.3(5) . .
C7A N13A C14A 123.8(5) . .
C1A N13A C14A 125.8(6) . .
C15A C14A C19A 120.1(5) . .
C15A C14A N13A 120.4(5) . .
C19A C14A N13A 119.4(5) . .
C16A C15A C14A 119.9(5) . .
C15A C16A C17A 121.3(5) . .
C18A C17A C16A 116.9(5) . .
C18A C17A C1B 123.6(5) . .
C16A C17A C1B 119.5(4) . .
C19A C18A C17A 122.3(5) . .
C18A C19A C14A 119.4(5) . .

loop_
_geom_bond_atom_site_label_1
_geom_bond_atom_site_label_2
_geom_bond_distance
_geom_bond_site_symmetry_2
C1 Cl3 1.711(10) .
C1 Cl1 1.726(11) .
C1 Cl2 1.800(14) .
C1B C17A 1.524(7) .
C1B C3B 1.542(7) .
C1B C3B 1.546(7) 3_667
C1B C2B 1.549(7) .
C2B C1B 1.549(7) 2_755
C3B C1B 1.546(7) 4_647
C1A C2A 1.367(12) .
C1A N13A 1.407(8) .
C1A C6A 1.439(12) .
C2A C3A 1.375(12) .
C3A C4A 1.45(2) .
C4A C5A 1.28(2) .
C5A C6A 1.388(13) .
C6A C12A 1.385(13) .
C7A N13A 1.389(9) .
C7A C8A 1.360(10) .
C7A C12A 1.442(10) .
C8A C9A 1.388(10) .
C9A C10A 1.371(16) .
C10A C11A 1.356(16) .
C11A C12A 1.443(15) .
N13A C14A 1.415(7) .
C14A C15A 1.376(8) .
C14A C19A 1.392(8) .
C15A C16A 1.386(8) .
C16A C17A 1.409(8) .
C17A C18A 1.388(7) .
C18A C19A 1.379(8) .

loop_
_geom_torsion_atom_site_label_1
_geom_torsion_atom_site_label_2
_geom_torsion_atom_site_label_3
_geom_torsion_atom_site_label_4
_geom_torsion
_geom_torsion_site_symmetry_1
_geom_torsion_site_symmetry_4
C17A C1B C2B C1B 179.0(4) . 2_755
C3B C1B C2B C1B -59.7(3) . 2_755
C3B C1B C2B C1B 59.0(3) 3_667 2_755
C17A C1B C3B C1B -179.5(5) . 4_647
C3B C1B C3B C1B -58.6(4) 3_667 4_647
C2B C1B C3B C1B 60.7(5) . 4_647
N13A C1A C2A C3A -179.3(7) . .
C6A C1A C2A C3A 0.0(11) . .
C1A C2A C3A C4A 0.1(12) . .
C2A C3A C4A C5A 0.6(16) . .
C3A C4A C5A C6A -1.5(17) . .
C2A C1A C6A C12A -178.0(7) . .
N13A C1A C6A C12A 1.5(7) . .
C2A C1A C6A C5A -0.8(10) . .
N13A C1A C6A C5A 178.7(6) . .
C4A C5A C6A C12A 177.7(10) . .
C4A C5A C6A C1A 1.5(13) . .
N13A C7A C8A C9A 178.6(6) . .
C12A C7A C8A C9A -1.3(10) . .
C7A C8A C9A C10A 0.8(11) . .
C8A C9A C10A C11A 0.4(14) . .
C9A C10A C11A C12A -1.2(15) . .
C1A C6A C12A C11A 177.6(8) . .
C5A C6A C12A C11A 1.3(16) . .
C1A C6A C12A C7A -0.5(8) . .
C5A C6A C12A C7A -176.8(9) . .
C10A C11A C12A C6A -177.4(9) . .
C10A C11A C12A C7A 0.6(12) . .
N13A C7A C12A C6A -0.7(7) . .
C8A C7A C12A C6A 179.2(6) . .
N13A C7A C12A C11A -179.3(6) . .
C8A C7A C12A C11A 0.6(9) . .
C8A C7A N13A C1A -178.2(7) . .
C12A C7A N13A C1A 1.7(6) . .
C8A C7A N13A C14A 4.1(10) . .
C12A C7A N13A C14A -175.9(5) . .
C2A C1A N13A C7A 177.4(7) . .
C6A C1A N13A C7A -2.0(7) . .
C2A C1A N13A C14A -5.0(11) . .
C6A C1A N13A C14A 175.6(5) . .
C7A N13A C14A C15A 108.3(7) . .
C1A N13A C14A C15A -68.9(8) . .
C7A N13A C14A C19A -67.9(8) . .
C1A N13A C14A C19A 114.9(7) . .
C19A C14A C15A C16A -3.3(9) . .
N13A C14A C15A C16A -179.4(5) . .
C14A C15A C16A C17A 4.6(9) . .
C15A C16A C17A C18A -1.9(8) . .
C15A C16A C17A C1B 177.9(5) . .
C3B C1B C17A C18A 4.3(7) . .
C3B C1B C17A C18A -116.0(5) 3_667 .
C2B C1B C17A C18A 124.0(5) . .
C3B C1B C17A C16A -175.6(5) . .
C3B C1B C17A C16A 64.1(6) 3_667 .
C2B C1B C17A C16A -55.8(5) . .
C16A C17A C18A C19A -2.0(8) . .
C1B C17A C18A C19A 178.1(5) . .
C17A C18A C19A C14A 3.3(9) . .
C15A C14A C19A C18A -0.6(9) . .
N13A C14A C19A C18A 175.6(6) . .
